data_1554878
loop_
_publ_author_name
'Prado, Gustavo'
'Veiga, Alberte X.'
'Fern\'andez-Nieto, Fernando'
'Paleo, M. Rita'
'Sardina, F. Javier'

_publ_section_title
;
 A two-step, stereoselective synthesis of nine- and ten-membered
 carbocycles from phthalates.
;
_journal_issue 9
_journal_name_full 'Organic letters'
_journal_page_first 2054
_journal_page_last 2057
_journal_paper_doi 10.1021/acs.orglett.5b00552
_journal_volume 17
_journal_year 2015
_chemical_absolute_configuration rm
_chemical_compound_source 'synthesis as described'
_chemical_formula_moiety 'C29 H36 N2 O4'
_chemical_formula_sum 'C29 H36 N2 O4'
_chemical_formula_weight 476.6
_chemical_name_common JSGP952CRIS
_chemical_name_systematic
;
 ((1S,5S,6Z,8Z)-cyclonona-6,8-diene-1,5-diyl)bis(methylene) 
bis(((S)-1-phenylethyl)carbamate)
;
_space_group_IT_number 4
_space_group_name_Hall 'P 2yb'
_space_group_name_H-M_alt 'P 1 21 1'
_symmetry_cell_setting monoclinic
_symmetry_Int_Tables_number 4
_symmetry_space_group_name_Hall 'P 2yb'
_symmetry_space_group_name_H-M 'P 1 21 1'
_atom_sites_solution_hydrogens geom
_atom_sites_solution_primary direct
_atom_sites_solution_secondary difmap
_audit_creation_date 2013-05-14T11:29:41-00:00
_audit_creation_method 'WinGX routine CIF_UPDATE'
_cell_angle_alpha 90
_cell_angle_beta 102.717(3)
_cell_angle_gamma 90
_cell_formula_units_Z 2
_cell_length_a 8.5270(4)
_cell_length_b 16.7982(7)
_cell_length_c 9.3056(4)
_cell_measurement_reflns_used 3660
_cell_measurement_temperature 100(2)
_cell_measurement_theta_max 21.89
_cell_measurement_theta_min 2.43
_cell_measurement_wavelength 0.71073
_cell_volume 1300.22(10)
_computing_cell_refinement 'APEX2 v2013.4-1 (Bruker AXS, 2013)'
_computing_data_collection 'APEX2 v2013.4-1 (Bruker AXS, 2013)'
_computing_data_reduction 'APEX2 v2013.4-1 (Bruker AXS, 2013)'
_computing_molecular_graphics 'Ortep-3 for Windows (Farrugia, 1997)'
_computing_publication_material 'WinGX publication routines (Farrugia, 1999)'
_computing_structure_refinement 'SHELXL-97 (Sheldrick, 2008)'
_computing_structure_solution 'SIR97 (Altomare et al., 1999)'
_diffrn_ambient_temperature 100(2)
_diffrn_measured_fraction_theta_full 1
_diffrn_measured_fraction_theta_max 1
_diffrn_measurement_device_type 'Bruker X8 kappa APEXII CCD'
_diffrn_measurement_method 'omega and phi scans'
_diffrn_radiation_monochromator graphite
_diffrn_radiation_probe x-ray
_diffrn_radiation_type MoK\a
_diffrn_radiation_wavelength 0.71073
_diffrn_reflns_av_R_equivalents 0.0549
_diffrn_reflns_av_unetI/netI 0.0396
_diffrn_reflns_limit_h_max 10
_diffrn_reflns_limit_h_min -10
_diffrn_reflns_limit_k_max 20
_diffrn_reflns_limit_k_min 0
_diffrn_reflns_limit_l_max 11
_diffrn_reflns_limit_l_min 0
_diffrn_reflns_number 19210
_diffrn_reflns_theta_full 26.37
_diffrn_reflns_theta_max 26.37
_diffrn_reflns_theta_min 2.24
_exptl_absorpt_coefficient_mu 0.081
_exptl_absorpt_correction_T_max 0.9930
_exptl_absorpt_correction_T_min 0.9223
_exptl_absorpt_correction_type multi-scan
_exptl_absorpt_process_details 'BRUKER AXS - SADABS'
_exptl_crystal_colour colourless
_exptl_crystal_density_diffrn 1.217
_exptl_crystal_density_method 'not measured'
_exptl_crystal_description prism
_exptl_crystal_F_000 512
_exptl_crystal_size_max 0.14
_exptl_crystal_size_mid 0.12
_exptl_crystal_size_min 0.09
_refine_diff_density_max 0.369
_refine_diff_density_min -0.196
_refine_diff_density_rms 0.039
_refine_ls_extinction_method none
_refine_ls_goodness_of_fit_ref 1.061
_refine_ls_hydrogen_treatment mixed
_refine_ls_matrix_type full
_refine_ls_number_parameters 324
_refine_ls_number_reflns 2756
_refine_ls_number_restraints 1
_refine_ls_restrained_S_all 1.060
_refine_ls_R_factor_all 0.0594
_refine_ls_R_factor_gt 0.0420
_refine_ls_shift/su_max 0
_refine_ls_shift/su_mean 0
_refine_ls_structure_factor_coef Fsqd
_refine_ls_weighting_details 'calc w=1/[\s^2^(Fo^2^)+(0.0383P)^2^+0.4310P] where P=(Fo^2^+2Fc^2^)/3'
_refine_ls_weighting_scheme calc
_refine_ls_wR_factor_gt 0.0901
_refine_ls_wR_factor_ref 0.0972
_reflns_number_gt 2287
_reflns_number_total 2756
_reflns_threshold_expression >2\s(I)
_cod_data_source_file ol5b00552_si_002.cif
_cod_data_source_block js10gua1n
_cod_original_sg_symbol_H-M 'P 21'
_cod_database_code 1554878

loop_
_symmetry_equiv_pos_as_xyz
'x, y, z'
'-x, y+1/2, -z'

loop_
_atom_site_label
_atom_site_type_symbol
_atom_site_fract_x
_atom_site_fract_y
_atom_site_fract_z
_atom_site_U_iso_or_equiv
_atom_site_adp_type
_atom_site_occupancy
_atom_site_symmetry_multiplicity
_atom_site_calc_flag
_atom_site_refinement_flags
C1 C 0.6258(4) 0.51977(18) 0.2725(4) 0.0273(7) Uani 1 1 d .
H1 H 0.6044 0.5570 0.1865 0.033 Uiso 1 1 calc R
C2 C 0.6278(4) 0.4363(2) 0.2141(4) 0.0372(9) Uani 1 1 d .
H2 H 0.7048 0.4015 0.2715 0.045 Uiso 1 1 calc R
C3 C 0.5387(5) 0.4052(2) 0.0960(4) 0.0399(9) Uani 1 1 d .
H3 H 0.5633 0.3522 0.0726 0.048 Uiso 1 1 calc R
C4 C 0.4064(5) 0.4433(2) -0.0026(4) 0.0360(8) Uani 1 1 d .
H4 H 0.4221 0.4600 -0.0960 0.043 Uiso 1 1 calc R
C5 C 0.2652(5) 0.4566(2) 0.0279(4) 0.0383(9) Uani 1 1 d .
H5 H 0.1844 0.4796 -0.0474 0.046 Uiso 1 1 calc R
C6 C 0.2216(4) 0.43822(18) 0.1726(3) 0.0256(7) Uani 1 1 d .
H6 H 0.3115 0.4071 0.2347 0.031 Uiso 1 1 calc R
C7 C 0.2002(4) 0.5160(2) 0.2547(4) 0.0361(8) Uani 1 1 d .
H7A H 0.1048 0.5442 0.1974 0.043 Uiso 1 1 calc R
H7B H 0.1768 0.5016 0.3510 0.043 Uiso 1 1 calc R
C8 C 0.3402(4) 0.5731(2) 0.2820(4) 0.0384(9) Uani 1 1 d .
H8A H 0.3131 0.6190 0.3387 0.046 Uiso 1 1 calc R
H8B H 0.3542 0.5935 0.1858 0.046 Uiso 1 1 calc R
C9 C 0.5038(4) 0.5376(2) 0.3665(4) 0.0367(8) Uani 1 1 d .
H9A H 0.5532 0.5755 0.4450 0.044 Uiso 1 1 calc R
H9B H 0.4818 0.4877 0.4150 0.044 Uiso 1 1 calc R
C10 C 0.7949(4) 0.53534(19) 0.3603(4) 0.0333(8) Uani 1 1 d .
H10A H 0.8196 0.4974 0.4437 0.040 Uiso 1 1 calc R
H10B H 0.8718 0.5253 0.2967 0.040 Uiso 1 1 calc R
O11 O 0.8176(3) 0.61548(13) 0.4171(2) 0.0300(5) Uani 1 1 d .
C12 C 0.8548(3) 0.67129(18) 0.3241(3) 0.0232(6) Uani 1 1 d .
O13 O 0.8763(3) 0.65544(12) 0.2019(2) 0.0285(5) Uani 1 1 d .
N14 N 0.8644(3) 0.74336(16) 0.3851(3) 0.0240(6) Uani 1 1 d .
H14 H 0.849(4) 0.748(2) 0.465(4) 0.029 Uiso 1 1 d .
C15 C 0.9354(3) 0.80959(18) 0.3202(3) 0.0223(6) Uani 1 1 d .
H15 H 0.8952 0.8074 0.2109 0.027 Uiso 1 1 calc R
C16 C 0.8797(4) 0.88802(19) 0.3756(4) 0.0297(7) Uani 1 1 d .
H16A H 0.9142 0.8904 0.4832 0.044 Uiso 1 1 calc R
H16B H 0.7622 0.8914 0.3471 0.044 Uiso 1 1 calc R
H16C H 0.9269 0.9326 0.3320 0.044 Uiso 1 1 calc R
C17 C 1.1169(3) 0.80472(17) 0.3534(3) 0.0207(6) Uani 1 1 d .
C18 C 1.2041(4) 0.78337(19) 0.4916(3) 0.0285(7) Uani 1 1 d .
H18 H 1.1489 0.7696 0.5663 0.034 Uiso 1 1 calc R
C19 C 1.3700(4) 0.78179(19) 0.5228(4) 0.0328(8) Uani 1 1 d .
H19 H 1.4277 0.7672 0.6185 0.039 Uiso 1 1 calc R
C20 C 1.4515(4) 0.8011(2) 0.4168(4) 0.0367(8) Uani 1 1 d .
H20 H 1.5658 0.8007 0.4387 0.044 Uiso 1 1 calc R
C21 C 1.3671(4) 0.8213(3) 0.2780(4) 0.0453(9) Uani 1 1 d .
H21 H 1.4232 0.8341 0.2034 0.054 Uiso 1 1 calc R
C22 C 1.2013(4) 0.8230(2) 0.2467(4) 0.0364(8) Uani 1 1 d .
H22 H 1.1443 0.8368 0.1503 0.044 Uiso 1 1 calc R
C30 C 0.0684(4) 0.38865(18) 0.1513(4) 0.0268(7) Uani 1 1 d .
H30A H 0.0391 0.3813 0.2476 0.032 Uiso 1 1 calc R
H30B H -0.0205 0.4176 0.0856 0.032 Uiso 1 1 calc R
O31 O 0.0879(2) 0.31117(13) 0.0880(2) 0.0262(5) Uani 1 1 d .
C32 C 0.1673(3) 0.25657(18) 0.1838(3) 0.0229(7) Uani 1 1 d .
O33 O 0.2049(3) 0.26695(13) 0.3168(2) 0.0271(5) Uani 1 1 d .
N34 N 0.1944(3) 0.19047(16) 0.1131(3) 0.0269(6) Uani 1 1 d .
H34 H 0.158(4) 0.189(2) 0.023(4) 0.032 Uiso 1 1 d .
C35 C 0.2935(4) 0.12605(19) 0.1874(4) 0.0298(7) Uani 1 1 d .
H35 H 0.2874 0.1275 0.2934 0.036 Uiso 1 1 calc R
C36 C 0.2252(4) 0.0462(2) 0.1246(5) 0.0415(9) Uani 1 1 d .
H36A H 0.2271 0.0435 0.0198 0.062 Uiso 1 1 calc R
H36B H 0.1141 0.0410 0.1361 0.062 Uiso 1 1 calc R
H36C H 0.2904 0.0029 0.1775 0.062 Uiso 1 1 calc R
C37 C 0.4696(4) 0.13444(18) 0.1813(3) 0.0278(7) Uani 1 1 d .
C38 C 0.5189(4) 0.17832(19) 0.0748(4) 0.0350(8) Uani 1 1 d .
H38 H 0.4416 0.2041 0.0002 0.042 Uiso 1 1 calc R
C39 C 0.6828(5) 0.1851(2) 0.0761(5) 0.0451(10) Uani 1 1 d .
H39 H 0.7165 0.2155 0.0023 0.054 Uiso 1 1 calc R
C40 C 0.7952(5) 0.1479(2) 0.1837(5) 0.0451(10) Uani 1 1 d .
H40 H 0.9065 0.1535 0.1852 0.054 Uiso 1 1 calc R
C41 C 0.7470(5) 0.1028(2) 0.2891(5) 0.0457(10) Uani 1 1 d .
H41 H 0.8246 0.0765 0.3627 0.055 Uiso 1 1 calc R
C42 C 0.5875(4) 0.0958(2) 0.2877(4) 0.0368(9) Uani 1 1 d .
H42 H 0.5552 0.0640 0.3605 0.044 Uiso 1 1 calc R

loop_
_atom_site_aniso_label
_atom_site_aniso_U_11
_atom_site_aniso_U_22
_atom_site_aniso_U_33
_atom_site_aniso_U_23
_atom_site_aniso_U_13
_atom_site_aniso_U_12
C1 0.0328(19) 0.0206(15) 0.0290(17) 0.0034(13) 0.0076(14) 0.0000(13)
C2 0.040(2) 0.0250(17) 0.052(2) 0.0007(16) 0.0226(18) -0.0020(15)
C3 0.047(2) 0.0300(18) 0.049(2) -0.0057(17) 0.025(2) -0.0062(17)
C4 0.050(2) 0.0334(18) 0.0296(18) 0.0027(15) 0.0186(17) -0.0018(16)
C5 0.043(2) 0.046(2) 0.0254(18) 0.0029(16) 0.0054(16) -0.0115(18)
C6 0.0253(17) 0.0280(16) 0.0241(17) 0.0024(13) 0.0063(13) -0.0007(13)
C7 0.033(2) 0.0312(18) 0.048(2) 0.0023(16) 0.0160(17) 0.0018(15)
C8 0.046(2) 0.0274(18) 0.044(2) -0.0081(15) 0.0152(18) 0.0012(16)
C9 0.037(2) 0.041(2) 0.0332(19) -0.0076(16) 0.0109(16) -0.0090(16)
C10 0.0343(19) 0.0236(16) 0.043(2) 0.0087(15) 0.0102(16) 0.0004(14)
O11 0.0312(13) 0.0299(12) 0.0292(12) 0.0039(10) 0.0075(10) -0.0064(10)
C12 0.0181(15) 0.0270(16) 0.0241(16) 0.0004(13) 0.0041(12) -0.0026(13)
O13 0.0358(13) 0.0254(11) 0.0256(12) -0.0018(9) 0.0095(10) -0.0010(9)
N14 0.0253(14) 0.0287(14) 0.0198(13) -0.0018(11) 0.0085(12) -0.0014(11)
C15 0.0236(15) 0.0245(15) 0.0182(14) 0.0007(13) 0.0030(12) -0.0005(13)
C16 0.0305(18) 0.0275(17) 0.0291(18) -0.0010(14) 0.0025(15) 0.0060(14)
C17 0.0254(15) 0.0138(13) 0.0218(15) -0.0016(12) 0.0032(12) -0.0012(12)
C18 0.0295(17) 0.0348(18) 0.0207(16) 0.0048(13) 0.0045(13) 0.0018(14)
C19 0.0298(18) 0.0327(18) 0.0303(18) 0.0018(14) -0.0053(14) 0.0047(14)
C20 0.0235(17) 0.038(2) 0.047(2) 0.0024(17) 0.0035(15) -0.0044(15)
C21 0.032(2) 0.063(3) 0.044(2) 0.008(2) 0.0128(17) -0.0079(19)
C22 0.0324(19) 0.050(2) 0.0257(17) 0.0096(16) 0.0036(14) -0.0064(17)
C30 0.0301(18) 0.0228(16) 0.0273(17) -0.0008(13) 0.0057(14) 0.0023(13)
O31 0.0309(12) 0.0250(11) 0.0210(10) 0.0002(9) 0.0020(9) 0.0019(10)
C32 0.0201(16) 0.0259(16) 0.0229(16) -0.0002(13) 0.0052(13) -0.0056(12)
O33 0.0315(12) 0.0315(12) 0.0181(11) -0.0001(9) 0.0052(9) -0.0020(10)
N34 0.0346(16) 0.0271(14) 0.0191(13) -0.0019(12) 0.0063(12) -0.0009(12)
C35 0.039(2) 0.0251(16) 0.0289(17) 0.0040(14) 0.0153(15) 0.0044(15)
C36 0.041(2) 0.0290(18) 0.060(3) 0.0009(17) 0.0225(19) 0.0002(16)
C37 0.0351(18) 0.0246(16) 0.0255(16) -0.0101(13) 0.0110(14) -0.0001(14)
C38 0.041(2) 0.0230(17) 0.045(2) -0.0062(15) 0.0180(16) -0.0034(15)
C39 0.057(3) 0.0281(19) 0.060(3) -0.0071(18) 0.034(2) -0.0094(18)
C40 0.036(2) 0.033(2) 0.070(3) -0.0188(19) 0.021(2) -0.0054(16)
C41 0.042(2) 0.043(2) 0.051(2) -0.0136(19) 0.0076(19) 0.0086(17)
C42 0.040(2) 0.042(2) 0.0319(19) -0.0023(16) 0.0144(17) 0.0081(16)

loop_
_atom_type_symbol
_atom_type_description
_atom_type_scat_dispersion_real
_atom_type_scat_dispersion_imag
_atom_type_scat_source
C C 0.0033 0.0016 'International Tables Vol C Tables 4.2.6.8 and 6.1.1.4'
H H 0 0 'International Tables Vol C Tables 4.2.6.8 and 6.1.1.4'
N N 0.0061 0.0033 'International Tables Vol C Tables 4.2.6.8 and 6.1.1.4'
O O 0.0106 0.006 'International Tables Vol C Tables 4.2.6.8 and 6.1.1.4'

loop_
_geom_angle_atom_site_label_1
_geom_angle_atom_site_label_2
_geom_angle_atom_site_label_3
_geom_angle
C2 C1 C10 105.7(3)
C2 C1 C9 116.9(3)
C10 C1 C9 110.1(3)
C2 C1 H1 107.9
C10 C1 H1 107.9
C9 C1 H1 107.9
C3 C2 C1 128.9(4)
C3 C2 H2 115.5
C1 C2 H2 115.5
C2 C3 C4 126.2(3)
C2 C3 H3 116.9
C4 C3 H3 116.9
C5 C4 C3 124.4(3)
C5 C4 H4 117.8
C3 C4 H4 117.8
C4 C5 C6 125.2(3)
C4 C5 H5 117.4
C6 C5 H5 117.4
C5 C6 C30 111.6(3)
C5 C6 C7 110.4(3)
C30 C6 C7 109.6(3)
C5 C6 H6 108.4
C30 C6 H6 108.4
C7 C6 H6 108.4
C8 C7 C6 116.5(3)
C8 C7 H7A 108.2
C6 C7 H7A 108.2
C8 C7 H7B 108.2
C6 C7 H7B 108.2
H7A C7 H7B 107.3
C7 C8 C9 115.4(3)
C7 C8 H8A 108.4
C9 C8 H8A 108.4
C7 C8 H8B 108.4
C9 C8 H8B 108.4
H8A C8 H8B 107.5
C1 C9 C8 115.6(3)
C1 C9 H9A 108.4
C8 C9 H9A 108.4
C1 C9 H9B 108.4
C8 C9 H9B 108.4
H9A C9 H9B 107.4
O11 C10 C1 113.2(3)
O11 C10 H10A 108.9
C1 C10 H10A 108.9
O11 C10 H10B 108.9
C1 C10 H10B 108.9
H10A C10 H10B 107.8
C12 O11 C10 116.2(2)
O13 C12 N14 126.0(3)
O13 C12 O11 123.1(3)
N14 C12 O11 110.8(3)
C12 N14 C15 120.6(2)
C12 N14 H14 120(3)
C15 N14 H14 119(3)
N14 C15 C17 111.9(2)
N14 C15 C16 109.2(2)
C17 C15 C16 111.0(3)
N14 C15 H15 108.2
C17 C15 H15 108.2
C16 C15 H15 108.2
C15 C16 H16A 109.5
C15 C16 H16B 109.5
H16A C16 H16B 109.5
C15 C16 H16C 109.5
H16A C16 H16C 109.5
H16B C16 H16C 109.5
C22 C17 C18 117.8(3)
C22 C17 C15 120.8(3)
C18 C17 C15 121.3(3)
C19 C18 C17 121.1(3)
C19 C18 H18 119.5
C17 C18 H18 119.5
C20 C19 C18 120.3(3)
C20 C19 H19 119.8
C18 C19 H19 119.8
C19 C20 C21 119.5(3)
C19 C20 H20 120.2
C21 C20 H20 120.2
C20 C21 C22 120.2(3)
C20 C21 H21 119.9
C22 C21 H21 119.9
C21 C22 C17 121.0(3)
C21 C22 H22 119.5
C17 C22 H22 119.5
O31 C30 C6 111.8(2)
O31 C30 H30A 109.3
C6 C30 H30A 109.3
O31 C30 H30B 109.3
C6 C30 H30B 109.3
H30A C30 H30B 107.9
C32 O31 C30 115.2(2)
O33 C32 N34 125.6(3)
O33 C32 O31 123.6(3)
N34 C32 O31 110.8(2)
C32 N34 C35 122.1(3)
C32 N34 H34 117(3)
C35 N34 H34 121(3)
N34 C35 C37 112.9(3)
N34 C35 C36 109.9(3)
C37 C35 C36 111.3(3)
N34 C35 H35 107.5
C37 C35 H35 107.5
C36 C35 H35 107.5
C35 C36 H36A 109.5
C35 C36 H36B 109.5
H36A C36 H36B 109.5
C35 C36 H36C 109.5
H36A C36 H36C 109.5
H36B C36 H36C 109.5
C38 C37 C42 118.1(3)
C38 C37 C35 122.5(3)
C42 C37 C35 119.4(3)
C37 C38 C39 120.1(4)
C37 C38 H38 120.0
C39 C38 H38 120.0
C40 C39 C38 120.3(3)
C40 C39 H39 119.9
C38 C39 H39 119.9
C41 C40 C39 120.1(4)
C41 C40 H40 120.0
C39 C40 H40 120.0
C42 C41 C40 119.8(4)
C42 C41 H41 120.1
C40 C41 H41 120.1
C41 C42 C37 121.7(4)
C41 C42 H42 119.2
C37 C42 H42 119.2

loop_
_geom_bond_atom_site_label_1
_geom_bond_atom_site_label_2
_geom_bond_distance
C1 C2 1.506(4)
C1 C10 1.516(5)
C1 C9 1.529(5)
C1 H1 1.0000
C2 C3 1.300(5)
C2 H2 0.9500
C3 C4 1.439(5)
C3 H3 0.9500
C4 C5 1.315(5)
C4 H4 0.9500
C5 C6 1.506(4)
C5 H5 0.9500
C6 C30 1.525(4)
C6 C7 1.544(5)
C6 H6 1.0000
C7 C8 1.509(5)
C7 H7A 0.9900
C7 H7B 0.9900
C8 C9 1.560(5)
C8 H8A 0.9900
C8 H8B 0.9900
C9 H9A 0.9900
C9 H9B 0.9900
C10 O11 1.444(4)
C10 H10A 0.9900
C10 H10B 0.9900
O11 C12 1.360(4)
C12 O13 1.220(4)
C12 N14 1.332(4)
N14 C15 1.460(4)
N14 H14 0.78(3)
C15 C17 1.512(4)
C15 C16 1.528(4)
C15 H15 1.0000
C16 H16A 0.9800
C16 H16B 0.9800
C16 H16C 0.9800
C17 C22 1.383(4)
C17 C18 1.384(4)
C18 C19 1.380(4)
C18 H18 0.9500
C19 C20 1.365(5)
C19 H19 0.9500
C20 C21 1.375(5)
C20 H20 0.9500
C21 C22 1.379(5)
C21 H21 0.9500
C22 H22 0.9500
C30 O31 1.453(4)
C30 H30A 0.9900
C30 H30B 0.9900
O31 C32 1.353(4)
C32 O33 1.221(3)
C32 N34 1.337(4)
N34 C35 1.451(4)
N34 H34 0.83(3)
C35 C37 1.521(4)
C35 C36 1.526(5)
C35 H35 1.0000
C36 H36A 0.9800
C36 H36B 0.9800
C36 H36C 0.9800
C37 C38 1.373(5)
C37 C42 1.405(5)
C38 C39 1.400(5)
C38 H38 0.9500
C39 C40 1.375(6)
C39 H39 0.9500
C40 C41 1.372(6)
C40 H40 0.9500
C41 C42 1.362(5)
C41 H41 0.9500
C42 H42 0.9500

loop_
_geom_hbond_atom_site_label_D
_geom_hbond_atom_site_label_H
_geom_hbond_atom_site_label_A
_geom_hbond_distance_DH
_geom_hbond_distance_HA
_geom_hbond_distance_DA
_geom_hbond_angle_DHA
_geom_hbond_site_symmetry_A
N14 H14 O33 0.78(3) 2.20(3) 2.987(3) 177(4) 2_656
N34 H34 O13 0.83(3) 2.12(4) 2.920(3) 161(3) 2_645

loop_
_geom_torsion_atom_site_label_1
_geom_torsion_atom_site_label_2
_geom_torsion_atom_site_label_3
_geom_torsion_atom_site_label_4
_geom_torsion
C10 C1 C2 C3 -152.6(4)
C9 C1 C2 C3 84.5(5)
C1 C2 C3 C4 -4.9(6)
C2 C3 C4 C5 -73.3(5)
C3 C4 C5 C6 3.4(6)
C4 C5 C6 C30 -127.8(4)
C4 C5 C6 C7 110.0(4)
C5 C6 C7 C8 -55.4(4)
C30 C6 C7 C8 -178.7(3)
C6 C7 C8 C9 -55.8(4)
C2 C1 C9 C8 -94.1(4)
C10 C1 C9 C8 145.3(3)
C7 C8 C9 C1 104.7(4)
C2 C1 C10 O11 176.2(3)
C9 C1 C10 O11 -56.7(4)
C1 C10 O11 C12 -85.1(3)
C10 O11 C12 O13 -3.6(4)
C10 O11 C12 N14 176.7(3)
O13 C12 N14 C15 -12.8(5)
O11 C12 N14 C15 166.9(2)
C12 N14 C15 C17 -76.4(3)
C12 N14 C15 C16 160.3(3)
N14 C15 C17 C22 139.2(3)
C16 C15 C17 C22 -98.4(3)
N14 C15 C17 C18 -41.9(4)
C16 C15 C17 C18 80.4(4)
C22 C17 C18 C19 1.2(5)
C15 C17 C18 C19 -177.7(3)
C17 C18 C19 C20 -0.2(5)
C18 C19 C20 C21 -0.8(5)
C19 C20 C21 C22 0.8(6)
C20 C21 C22 C17 0.2(6)
C18 C17 C22 C21 -1.2(5)
C15 C17 C22 C21 177.7(3)
C5 C6 C30 O31 63.3(3)
C7 C6 C30 O31 -174.1(3)
C6 C30 O31 C32 78.8(3)
C30 O31 C32 O33 8.1(4)
C30 O31 C32 N34 -173.3(2)
O33 C32 N34 C35 -8.7(5)
O31 C32 N34 C35 172.8(3)
C32 N34 C35 C37 -91.0(3)
C32 N34 C35 C36 144.0(3)
N34 C35 C37 C38 -23.0(4)
C36 C35 C37 C38 101.1(4)
N34 C35 C37 C42 157.3(3)
C36 C35 C37 C42 -78.6(4)
C42 C37 C38 C39 -1.4(5)
C35 C37 C38 C39 178.9(3)
C37 C38 C39 C40 0.0(5)
C38 C39 C40 C41 1.1(5)
C39 C40 C41 C42 -0.9(5)
C40 C41 C42 C37 -0.6(5)
C38 C37 C42 C41 1.7(5)
C35 C37 C42 C41 -178.6(3)
